data_7702163
loop_
_publ_author_name
'Begines, Emilio'
'Carrasco, Carlos J.'
'Montilla, Francisco'
'\'Alvarez, Eleuterio'
'Marchetti, Fabio'
'Pettinari, Riccardo'
'Pettinari, Claudio'
'Galindo, Agust\'in'

_publ_section_title
;
 Oxidoperoxidomolybdenum(vi) complexes with acylpyrazolonate ligands:
 synthesis, structure and catalytic properties.
;
_journal_issue 1
_journal_name_full 'Dalton transactions (Cambridge, England : 2003)'
_journal_page_first 197
_journal_page_last 208
_journal_paper_doi 10.1039/c7dt03939e
_journal_volume 47
_journal_year 2017
_chemical_absolute_configuration ad
_chemical_formula_moiety 'C34 H42 Mo N4 O7'
_chemical_formula_sum 'C34 H42 Mo N4 O7'
_chemical_formula_weight 714.65
_space_group_crystal_system orthorhombic
_space_group_IT_number 41
_space_group_name_Hall 'A 2 -2ab'
_space_group_name_H-M_alt 'A e a 2'
_atom_sites_solution_hydrogens geom
_audit_creation_method SHELXL-2016/6
_audit_update_record
;
2017-10-19 deposited with the CCDC.
2017-11-27 downloaded from the CCDC.
;
_cell_angle_alpha 90
_cell_angle_beta 90
_cell_angle_gamma 90
_cell_formula_units_Z 4
_cell_length_a 9.7458(2)
_cell_length_b 20.3853(4)
_cell_length_c 17.2757(3)
_cell_measurement_reflns_used 9072
_cell_measurement_temperature 193(2)
_cell_measurement_theta_max 30.45
_cell_measurement_theta_min 2.36
_cell_volume 3432.18(11)
_computing_cell_refinement 'Bruker SAINT'
_computing_data_collection 'Bruker APEX2'
_computing_data_reduction 'Bruker SAINT'
_computing_molecular_graphics 'Bruker SHELXTL'
_computing_publication_material 'Bruker SHELXTL'
_computing_structure_refinement 'SHELXL-2016/6 (Sheldrick, 2016)'
_computing_structure_solution 'SHELXS-97 (Sheldrick, 2008)'
_diffrn_ambient_temperature 193(2)
_diffrn_detector_area_resol_mean 8.26
_diffrn_measured_fraction_theta_full 0.998
_diffrn_measured_fraction_theta_max 0.998
_diffrn_measurement_device_type
;
 Bruker-Nonius X8kappa APEX II CCD area detector
;
_diffrn_measurement_method 'phi and omega scans with narrow frames'
_diffrn_radiation_monochromator graphite
_diffrn_radiation_source 'fine-focus sealed tube'
_diffrn_radiation_type MoK\a
_diffrn_radiation_wavelength 0.71073
_diffrn_reflns_av_R_equivalents 0.0240
_diffrn_reflns_av_unetI/netI 0.0188
_diffrn_reflns_Laue_measured_fraction_full 0.998
_diffrn_reflns_Laue_measured_fraction_max 0.998
_diffrn_reflns_limit_h_max 11
_diffrn_reflns_limit_h_min -11
_diffrn_reflns_limit_k_max 24
_diffrn_reflns_limit_k_min -23
_diffrn_reflns_limit_l_max 9
_diffrn_reflns_limit_l_min -20
_diffrn_reflns_number 11966
_diffrn_reflns_point_group_measured_fraction_full 0.694
_diffrn_reflns_point_group_measured_fraction_max 0.694
_diffrn_reflns_theta_full 25.242
_diffrn_reflns_theta_max 25.248
_diffrn_reflns_theta_min 2.358
_exptl_absorpt_coefficient_mu 0.434
_exptl_absorpt_correction_T_max 0.9182
_exptl_absorpt_correction_T_min 0.8456
_exptl_absorpt_correction_type multi-scan
_exptl_absorpt_process_details
; 
program SADABS, Bruker (2001). 
;
_exptl_crystal_colour yellow
_exptl_crystal_density_diffrn 1.383
_exptl_crystal_density_method 'not measured'
_exptl_crystal_description prism
_exptl_crystal_F_000 1488
_exptl_crystal_size_max 0.400
_exptl_crystal_size_mid 0.300
_exptl_crystal_size_min 0.200
_refine_diff_density_max 0.242
_refine_diff_density_min -0.293
_refine_diff_density_rms 0.038
_refine_ls_abs_structure_details
; 
 Flack x determined using 515 quotients [(I+)-(I-)]/[(I+)+(I-)] 
 (Parsons, Flack and Wagner, Acta Cryst. B69 (2013) 249-259). 
;
_refine_ls_abs_structure_Flack -0.03(3)
_refine_ls_extinction_method none
_refine_ls_goodness_of_fit_ref 1.168
_refine_ls_hydrogen_treatment constr
_refine_ls_matrix_type full
_refine_ls_number_parameters 224
_refine_ls_number_reflns 2157
_refine_ls_number_restraints 54
_refine_ls_restrained_S_all 1.164
_refine_ls_R_factor_all 0.0239
_refine_ls_R_factor_gt 0.0231
_refine_ls_shift/su_max 0.000
_refine_ls_shift/su_mean 0.000
_refine_ls_structure_factor_coef Fsqd
_refine_ls_weighting_details 'w=1/[\s^2^(Fo^2^)+(0.0083P)^2^+4.5384P] where P=(Fo^2^+2Fc^2^)/3'
_refine_ls_weighting_scheme calc
_refine_ls_wR_factor_gt 0.0510
_refine_ls_wR_factor_ref 0.0512
_reflns_Friedel_coverage 0.340
_reflns_Friedel_fraction_full 0.367
_reflns_Friedel_fraction_max 0.366
_reflns_number_gt 2111
_reflns_number_total 2157
_reflns_threshold_expression 'I > 2\s(I)'
_cod_data_source_file c7dt03939e2.cif
_cod_data_source_block 10
_cod_original_sg_symbol_Hall 'A 2 -2ac'
_cod_original_sg_symbol_H-M 'A b a 2'
_cod_database_code 7702163
_shelx_shelxl_version_number 2016/6
_shelx_space_group_comment
; 
The symmetry employed for this shelxl refinement is uniquely defined 
by the following loop, which should always be used as a source of 
symmetry information in preference to the above space-group names. 
They are only intended as comments. 
;
_shelx_estimated_absorpt_t_min 0.846
_shelx_estimated_absorpt_t_max 0.918

loop_
_space_group_symop_operation_xyz
'x, y, z'
'-x, -y, z'
'x+1/2, -y+1/2, z'
'-x+1/2, y+1/2, z'
'x, y+1/2, z+1/2'
'-x, -y+1/2, z+1/2'
'x+1/2, -y+1, z+1/2'
'-x+1/2, y+1, z+1/2'

loop_
_atom_site_label
_atom_site_type_symbol
_atom_site_fract_x
_atom_site_fract_y
_atom_site_fract_z
_atom_site_U_iso_or_equiv
_atom_site_adp_type
_atom_site_occupancy
_atom_site_site_symmetry_order
_atom_site_calc_flag
_atom_site_refinement_flags_posn
_atom_site_refinement_flags_adp
_atom_site_refinement_flags_occupancy
_atom_site_disorder_assembly
_atom_site_disorder_group
Mo1 Mo 0.500000 0.000000 0.23890(4) 0.02564(10) Uani 1 2 d DS T P . .
O1 O 0.3476(2) 0.06521(11) 0.26343(15) 0.0335(7) Uani 1 1 d . U . . .
O2 O 0.6014(3) 0.04746(13) 0.33327(17) 0.0352(7) Uani 1 1 d . U . . .
O3 O 0.5997(8) 0.0410(4) 0.1754(6) 0.0264(18) Uani 0.5 1 d D U P A 1
O4 O 0.5450(6) 0.0781(3) 0.1828(4) 0.0415(14) Uani 0.5 1 d D U P A 2
O5 O 0.6478(8) 0.0287(5) 0.1773(7) 0.035(2) Uani 0.5 1 d D U P A 2
N1 N 0.2461(3) 0.15510(13) 0.32150(18) 0.0291(7) Uani 1 1 d . . . . .
N2 N 0.2772(3) 0.20401(14) 0.37555(19) 0.0329(7) Uani 1 1 d . . . . .
C1 C 0.3526(4) 0.11343(16) 0.3125(2) 0.0269(8) Uani 1 1 d . . . . .
C2 C 0.4567(4) 0.13405(16) 0.3634(2) 0.0271(8) Uani 1 1 d . . . . .
C3 C 0.4008(4) 0.19145(16) 0.4007(2) 0.0298(8) Uani 1 1 d . . . . .
C4 C 0.5803(4) 0.09970(16) 0.3720(2) 0.0292(8) Uani 1 1 d . . . . .
C5 C 0.6944(4) 0.12094(18) 0.4246(3) 0.0417(10) Uani 1 1 d . . . . .
H5A H 0.654244 0.141323 0.471449 0.050 Uiso 1 1 calc R U . . .
H5B H 0.749741 0.154792 0.397905 0.050 Uiso 1 1 calc R U . . .
C6 C 0.7887(4) 0.06512(18) 0.4494(3) 0.0370(9) Uani 1 1 d . . . . .
H6A H 0.823581 0.042272 0.402784 0.044 Uiso 1 1 calc R U . . .
H6B H 0.868485 0.083425 0.477557 0.044 Uiso 1 1 calc R U . . .
C7 C 0.7152(4) 0.01621(18) 0.5009(3) 0.0365(10) Uani 1 1 d . . . . .
H7A H 0.626820 0.004412 0.476354 0.044 Uiso 1 1 calc R U . . .
H7B H 0.694264 0.037676 0.550938 0.044 Uiso 1 1 calc R U . . .
C8 C 0.7955(4) -0.04671(18) 0.5169(2) 0.0364(9) Uani 1 1 d . . . . .
H8A H 0.815057 -0.068955 0.467148 0.044 Uiso 1 1 calc R U . . .
H8B H 0.884425 -0.035250 0.541069 0.044 Uiso 1 1 calc R U . . .
C9 C 0.7192(4) -0.0935(2) 0.5693(3) 0.0426(10) Uani 1 1 d . . . . .
H9A H 0.629230 -0.103783 0.545701 0.051 Uiso 1 1 calc R U . . .
H9B H 0.701619 -0.071374 0.619412 0.051 Uiso 1 1 calc R U . . .
C10 C 0.7954(5) -0.1571(2) 0.5845(3) 0.0559(13) Uani 1 1 d . . . . .
H10A H 0.805960 -0.181246 0.535821 0.084 Uiso 1 1 calc R U . . .
H10B H 0.743235 -0.183776 0.621379 0.084 Uiso 1 1 calc R U . . .
H10C H 0.886095 -0.147311 0.606064 0.084 Uiso 1 1 calc R U . . .
C11 C 0.4643(4) 0.23569(19) 0.4599(3) 0.0393(10) Uani 1 1 d . . . . .
H11A H 0.400950 0.271667 0.471703 0.059 Uiso 1 1 calc R U . . .
H11B H 0.550256 0.253680 0.439511 0.059 Uiso 1 1 calc R U . . .
H11C H 0.483112 0.210689 0.507135 0.059 Uiso 1 1 calc R U . . .
C12 C 0.1168(4) 0.15456(19) 0.2832(3) 0.0317(9) Uani 1 1 d . . . . .
C13 C 0.0478(4) 0.0960(2) 0.2707(3) 0.0423(11) Uani 1 1 d . . . . .
H13 H 0.084696 0.055582 0.288523 0.051 Uiso 1 1 calc R U . . .
C14 C -0.0770(4) 0.0981(2) 0.2315(4) 0.0509(12) Uani 1 1 d . . . . .
H14 H -0.124259 0.058290 0.220972 0.061 Uiso 1 1 calc R U . . .
C15 C -0.1327(5) 0.1564(3) 0.2078(3) 0.0542(14) Uani 1 1 d . . . . .
H15 H -0.218947 0.157066 0.182189 0.065 Uiso 1 1 calc R U . . .
C16 C -0.0637(5) 0.2135(2) 0.2213(3) 0.0542(16) Uani 1 1 d . . . . .
H16 H -0.102812 0.253759 0.204450 0.065 Uiso 1 1 calc R U . . .
C17 C 0.0616(4) 0.21427(18) 0.2587(3) 0.0402(13) Uani 1 1 d . . . . .
H17 H 0.108841 0.254325 0.267606 0.048 Uiso 1 1 calc R U . . .

loop_
_atom_site_aniso_label
_atom_site_aniso_U_11
_atom_site_aniso_U_22
_atom_site_aniso_U_33
_atom_site_aniso_U_23
_atom_site_aniso_U_13
_atom_site_aniso_U_12
Mo1 0.02353(16) 0.02875(17) 0.02465(18) 0.000 0.000 0.00257(18)
O1 0.0325(13) 0.0299(11) 0.0382(17) -0.0076(11) -0.0131(12) 0.0118(10)
O2 0.0307(14) 0.0331(14) 0.0419(17) -0.0074(13) -0.0145(13) 0.0089(12)
O3 0.023(5) 0.019(4) 0.037(4) 0.004(3) 0.006(4) 0.010(3)
O4 0.038(3) 0.039(3) 0.047(3) 0.011(3) -0.002(3) -0.001(3)
O5 0.027(4) 0.035(4) 0.041(4) 0.007(3) 0.004(4) 0.007(3)
N1 0.0285(15) 0.0277(14) 0.0310(17) 0.0002(14) -0.0004(14) 0.0058(13)
N2 0.0340(17) 0.0266(14) 0.0379(19) -0.0042(15) 0.0004(16) 0.0040(13)
C1 0.0277(17) 0.0237(16) 0.029(2) 0.0073(16) 0.0000(17) 0.0072(14)
C2 0.0294(18) 0.0210(15) 0.031(2) 0.0031(15) -0.0008(16) -0.0011(14)
C3 0.0304(18) 0.0250(17) 0.034(2) -0.0004(16) 0.0016(18) -0.0009(15)
C4 0.036(2) 0.0198(16) 0.031(2) 0.0027(16) -0.0066(18) 0.0000(15)
C5 0.040(2) 0.0305(19) 0.055(3) -0.001(2) -0.019(2) -0.0017(17)
C6 0.028(2) 0.039(2) 0.044(3) -0.001(2) -0.0138(19) 0.0003(16)
C7 0.030(2) 0.044(2) 0.035(2) 0.0005(19) -0.0072(19) 0.0065(15)
C8 0.039(2) 0.041(2) 0.029(2) -0.0012(19) -0.0034(19) 0.0092(17)
C9 0.050(3) 0.044(2) 0.034(2) 0.002(2) -0.005(2) 0.003(2)
C10 0.072(3) 0.050(3) 0.046(3) 0.009(2) -0.008(3) 0.004(2)
C11 0.036(2) 0.037(2) 0.045(2) -0.0089(18) -0.0017(19) 0.0006(16)
C12 0.0275(19) 0.039(2) 0.028(2) 0.0005(18) 0.0006(18) 0.0090(16)
C13 0.034(2) 0.043(2) 0.050(3) 0.006(2) 0.000(2) 0.0002(17)
C14 0.033(2) 0.057(2) 0.063(3) -0.014(3) -0.010(3) 0.0009(17)
C15 0.032(2) 0.077(3) 0.054(3) -0.009(3) -0.012(2) 0.018(2)
C16 0.051(3) 0.066(3) 0.046(4) 0.008(3) -0.007(3) 0.027(2)
C17 0.043(2) 0.033(2) 0.045(4) 0.002(2) -0.001(2) 0.0117(17)

loop_
_atom_type_symbol
_atom_type_description
_atom_type_scat_dispersion_real
_atom_type_scat_dispersion_imag
_atom_type_scat_source
C C 0.0033 0.0016 'International Tables Vol C Tables 4.2.6.8 and 6.1.1.4'
H H 0.0000 0.0000 'International Tables Vol C Tables 4.2.6.8 and 6.1.1.4'
N N 0.0061 0.0033 'International Tables Vol C Tables 4.2.6.8 and 6.1.1.4'
O O 0.0106 0.0060 'International Tables Vol C Tables 4.2.6.8 and 6.1.1.4'
Mo Mo -1.6832 0.6857 'International Tables Vol C Tables 4.2.6.8 and 6.1.1.4'

loop_
_geom_angle_atom_site_label_1
_geom_angle_atom_site_label_2
_geom_angle_atom_site_label_3
_geom_angle
_geom_angle_site_symmetry_1
_geom_angle_site_symmetry_3
O3 Mo1 O3 98.9(7) . 2_655
O3 Mo1 O5 103.1(3) . 2_655
O3 Mo1 O5 15.9(3) 2_655 2_655
O5 Mo1 O5 111.3(7) 2_655 .
O5 Mo1 O4 98.5(4) 2_655 .
O5 Mo1 O4 44.0(2) . .
O3 Mo1 O4 102.4(4) . 2_655
O3 Mo1 O4 29.2(3) 2_655 2_655
O3 Mo1 O1 92.2(2) . 2_655
O3 Mo1 O1 103.4(3) 2_655 2_655
O3 Mo1 O1 103.4(3) . .
O3 Mo1 O1 92.2(2) 2_655 .
O5 Mo1 O1 76.3(2) 2_655 .
O5 Mo1 O1 118.2(3) . .
O4 Mo1 O1 74.3(2) . .
O4 Mo1 O1 118.74(19) 2_655 .
O1 Mo1 O1 155.99(15) 2_655 .
O3 Mo1 O2 170.5(4) . 2_655
O3 Mo1 O2 90.3(4) 2_655 2_655
O1 Mo1 O2 83.28(10) 2_655 2_655
O1 Mo1 O2 78.45(10) . 2_655
O3 Mo1 O2 90.3(4) . .
O3 Mo1 O2 170.5(4) 2_655 .
O5 Mo1 O2 157.6(3) 2_655 .
O5 Mo1 O2 86.4(4) . .
O4 Mo1 O2 84.5(2) . .
O4 Mo1 O2 150.2(2) 2_655 .
O1 Mo1 O2 78.45(10) 2_655 .
O1 Mo1 O2 83.28(10) . .
O2 Mo1 O2 80.61(17) 2_655 .
C1 O1 Mo1 127.0(2) . .
C4 O2 Mo1 134.8(2) . .
O5 O4 Mo1 66.9(5) . .
O4 O5 Mo1 69.1(4) . .
C1 N1 N2 111.0(3) . .
C1 N1 C12 128.5(3) . .
N2 N1 C12 120.5(3) . .
C3 N2 N1 106.3(3) . .
O1 C1 N1 121.4(3) . .
O1 C1 C2 131.4(3) . .
N1 C1 C2 107.1(3) . .
C4 C2 C1 122.5(3) . .
C4 C2 C3 133.0(3) . .
C1 C2 C3 104.4(3) . .
N2 C3 C2 111.0(3) . .
N2 C3 C11 119.3(3) . .
C2 C3 C11 129.6(3) . .
O2 C4 C2 120.0(3) . .
O2 C4 C5 116.1(3) . .
C2 C4 C5 123.9(3) . .
C4 C5 C6 113.7(3) . .
C4 C5 H5A 108.8 . .
C6 C5 H5A 108.8 . .
C4 C5 H5B 108.8 . .
C6 C5 H5B 108.8 . .
H5A C5 H5B 107.7 . .
C7 C6 C5 111.7(3) . .
C7 C6 H6A 109.3 . .
C5 C6 H6A 109.3 . .
C7 C6 H6B 109.3 . .
C5 C6 H6B 109.3 . .
H6A C6 H6B 107.9 . .
C6 C7 C8 114.6(3) . .
C6 C7 H7A 108.6 . .
C8 C7 H7A 108.6 . .
C6 C7 H7B 108.6 . .
C8 C7 H7B 108.6 . .
H7A C7 H7B 107.6 . .
C9 C8 C7 112.7(3) . .
C9 C8 H8A 109.1 . .
C7 C8 H8A 109.1 . .
C9 C8 H8B 109.1 . .
C7 C8 H8B 109.1 . .
H8A C8 H8B 107.8 . .
C8 C9 C10 113.7(4) . .
C8 C9 H9A 108.8 . .
C10 C9 H9A 108.8 . .
C8 C9 H9B 108.8 . .
C10 C9 H9B 108.8 . .
H9A C9 H9B 107.7 . .
C9 C10 H10A 109.5 . .
C9 C10 H10B 109.5 . .
H10A C10 H10B 109.5 . .
C9 C10 H10C 109.5 . .
H10A C10 H10C 109.5 . .
H10B C10 H10C 109.5 . .
C3 C11 H11A 109.5 . .
C3 C11 H11B 109.5 . .
H11A C11 H11B 109.5 . .
C3 C11 H11C 109.5 . .
H11A C11 H11C 109.5 . .
H11B C11 H11C 109.5 . .
C13 C12 C17 121.1(4) . .
C13 C12 N1 120.5(3) . .
C17 C12 N1 118.4(4) . .
C12 C13 C14 118.2(4) . .
C12 C13 H13 120.9 . .
C14 C13 H13 120.9 . .
C15 C14 C13 121.2(4) . .
C15 C14 H14 119.4 . .
C13 C14 H14 119.4 . .
C16 C15 C14 119.6(4) . .
C16 C15 H15 120.2 . .
C14 C15 H15 120.2 . .
C15 C16 C17 121.6(5) . .
C15 C16 H16 119.2 . .
C17 C16 H16 119.2 . .
C16 C17 C12 118.2(4) . .
C16 C17 H17 120.9 . .
C12 C17 H17 120.9 . .

loop_
_geom_bond_atom_site_label_1
_geom_bond_atom_site_label_2
_geom_bond_distance
_geom_bond_site_symmetry_2
Mo1 O3 1.687(9) .
Mo1 O3 1.687(9) 2_655
Mo1 O5 1.884(10) 2_655
Mo1 O5 1.884(10) .
Mo1 O4 1.915(6) .
Mo1 O4 1.915(6) 2_655
Mo1 O1 2.038(2) 2_655
Mo1 O1 2.038(2) .
Mo1 O2 2.138(3) 2_655
Mo1 O2 2.138(3) .
O1 C1 1.299(4) .
O2 C4 1.275(4) .
O4 O5 1.424(7) .
N1 C1 1.350(4) .
N1 N2 1.399(4) .
N1 C12 1.424(5) .
N2 C3 1.306(5) .
C1 C2 1.406(5) .
C2 C4 1.401(5) .
C2 C3 1.442(5) .
C3 C11 1.497(5) .
C4 C5 1.500(5) .
C5 C6 1.524(5) .
C5 H5A 0.9900 .
C5 H5B 0.9900 .
C6 C7 1.517(5) .
C6 H6A 0.9900 .
C6 H6B 0.9900 .
C7 C8 1.528(5) .
C7 H7A 0.9900 .
C7 H7B 0.9900 .
C8 C9 1.511(5) .
C8 H8A 0.9900 .
C8 H8B 0.9900 .
C9 C10 1.517(6) .
C9 H9A 0.9900 .
C9 H9B 0.9900 .
C10 H10A 0.9800 .
C10 H10B 0.9800 .
C10 H10C 0.9800 .
C11 H11A 0.9800 .
C11 H11B 0.9800 .
C11 H11C 0.9800 .
C12 C13 1.386(6) .
C12 C17 1.396(5) .
C13 C14 1.393(5) .
C13 H13 0.9500 .
C14 C15 1.370(6) .
C14 H14 0.9500 .
C15 C16 1.365(6) .
C15 H15 0.9500 .
C16 C17 1.382(5) .
C16 H16 0.9500 .
C17 H17 0.9500 .

loop_
_geom_torsion_atom_site_label_1
_geom_torsion_atom_site_label_2
_geom_torsion_atom_site_label_3
_geom_torsion_atom_site_label_4
_geom_torsion
_geom_torsion_site_symmetry_1
O5 Mo1 O5 O4 80.0(5) 2_655
O4 Mo1 O5 O4 123.8(6) 2_655
O1 Mo1 O5 O4 -164.8(6) 2_655
O1 Mo1 O5 O4 -5.4(7) .
O2 Mo1 O5 O4 -140.1(6) 2_655
O2 Mo1 O5 O4 -85.8(5) .
C1 N1 N2 C3 -1.3(4) .
C12 N1 N2 C3 179.7(3) .
Mo1 O1 C1 N1 177.3(2) .
Mo1 O1 C1 C2 -2.1(6) .
N2 N1 C1 O1 -178.1(3) .
C12 N1 C1 O1 0.8(6) .
N2 N1 C1 C2 1.4(4) .
C12 N1 C1 C2 -179.7(3) .
O1 C1 C2 C4 -3.8(6) .
N1 C1 C2 C4 176.8(3) .
O1 C1 C2 C3 178.4(4) .
N1 C1 C2 C3 -1.0(4) .
N1 N2 C3 C2 0.6(4) .
N1 N2 C3 C11 179.9(3) .
C4 C2 C3 N2 -177.2(4) .
C1 C2 C3 N2 0.2(4) .
C4 C2 C3 C11 3.6(7) .
C1 C2 C3 C11 -179.0(4) .
Mo1 O2 C4 C2 10.4(6) .
Mo1 O2 C4 C5 -168.8(3) .
C1 C2 C4 O2 -0.4(6) .
C3 C2 C4 O2 176.7(4) .
C1 C2 C4 C5 178.8(4) .
C3 C2 C4 C5 -4.1(7) .
O2 C4 C5 C6 -24.2(5) .
C2 C4 C5 C6 156.6(4) .
C4 C5 C6 C7 -66.9(5) .
C5 C6 C7 C8 170.2(3) .
C6 C7 C8 C9 179.2(3) .
C7 C8 C9 C10 178.6(4) .
C1 N1 C12 C13 41.8(6) .
N2 N1 C12 C13 -139.4(4) .
C1 N1 C12 C17 -138.3(4) .
N2 N1 C12 C17 40.5(5) .
C17 C12 C13 C14 1.5(7) .
N1 C12 C13 C14 -178.6(4) .
C12 C13 C14 C15 -2.0(8) .
C13 C14 C15 C16 1.5(9) .
C14 C15 C16 C17 -0.3(8) .
C15 C16 C17 C12 -0.2(6) .
C13 C12 C17 C16 -0.4(6) .
N1 C12 C17 C16 179.7(3) .
